data_7059404
loop_
_publ_author_name
'Qian, Zhen'
'Wu, Hongping'
'Yu, Hongwei'
'Hu, Zhanggui'
'Wang, Jiyang'
'Wu, Yicheng'

_publ_section_title
;
 Synthesis, structure and characterization of three new Mg-containing
 phosphates with deep-UV cut-off edges
;
_journal_issue 17
_journal_name_full 'New Journal of Chemistry'
_journal_page_first 6771
_journal_page_last 6777
_journal_paper_doi 10.1039/C9NJ06311K
_journal_volume 44
_journal_year 2020
_chemical_formula_sum 'Cs Mg2 O10 P3'
_chemical_formula_weight 434.44
_space_group_IT_number 60
_space_group_name_Hall '-P 2n 2ab'
_space_group_name_H-M_alt 'P b c n'
_symmetry_cell_setting orthorhombic
_symmetry_space_group_name_H-M 'P b c n'
_atom_sites_solution_hydrogens no
_atom_sites_solution_primary direct
_atom_sites_solution_secondary difmap
_audit_creation_method SHELXL-97
_audit_update_record
;
2019-11-20 deposited with the CCDC.	2020-03-17 downloaded from the CCDC.
;
_cell_angle_alpha 90.00
_cell_angle_beta 90.00
_cell_angle_gamma 90.00
_cell_formula_units_Z 4
_cell_length_a 7.8810(8)
_cell_length_b 8.6992(9)
_cell_length_c 13.7382(15)
_cell_measurement_reflns_used 2897
_cell_measurement_temperature 293(2)
_cell_measurement_theta_max 27.62
_cell_measurement_theta_min 2.97
_cell_volume 941.87(17)
_computing_cell_refinement 'Bruker SMART'
_computing_data_collection 'Bruker SMART'
_computing_data_reduction 'Bruker SAINT'
_computing_molecular_graphics 'Bruker SHELXTL'
_computing_publication_material 'Bruker SHELXTL'
_computing_structure_refinement 'SHELXL-97 (Sheldrick, 1997)'
_computing_structure_solution 'SHELXS-97 (Sheldrick, 1990)'
_diffrn_ambient_temperature 293(2)
_diffrn_measured_fraction_theta_full 0.998
_diffrn_measured_fraction_theta_max 0.998
_diffrn_measurement_device_type 'CCD area detector'
_diffrn_measurement_method 'phi and omega scans'
_diffrn_radiation_monochromator graphite
_diffrn_radiation_source 'fine-focus sealed tube'
_diffrn_radiation_type MoK\a
_diffrn_radiation_wavelength 0.71073
_diffrn_reflns_av_R_equivalents 0.0229
_diffrn_reflns_av_sigmaI/netI 0.0173
_diffrn_reflns_limit_h_max 9
_diffrn_reflns_limit_h_min -10
_diffrn_reflns_limit_k_max 9
_diffrn_reflns_limit_k_min -11
_diffrn_reflns_limit_l_max 17
_diffrn_reflns_limit_l_min -17
_diffrn_reflns_number 5351
_diffrn_reflns_theta_full 27.66
_diffrn_reflns_theta_max 27.66
_diffrn_reflns_theta_min 2.97
_exptl_absorpt_coefficient_mu 4.614
_exptl_absorpt_correction_type none
_exptl_crystal_colour colourless
_exptl_crystal_density_diffrn 3.064
_exptl_crystal_density_meas 3.064
_exptl_crystal_density_method 'not measured'
_exptl_crystal_description bulk
_exptl_crystal_F_000 816
_exptl_crystal_size_max 0.12
_exptl_crystal_size_mid 0.116
_exptl_crystal_size_min 0.108
_refine_diff_density_max 1.647
_refine_diff_density_min -1.621
_refine_diff_density_rms 0.147
_refine_ls_extinction_coef 0.0059(4)
_refine_ls_extinction_expression Fc^*^=kFc[1+0.001xFc^2^\l^3^/sin(2\q)]^-1/4^
_refine_ls_extinction_method SHELXL
_refine_ls_goodness_of_fit_ref 1.074
_refine_ls_hydrogen_treatment no
_refine_ls_matrix_type full
_refine_ls_number_parameters 75
_refine_ls_number_reflns 1103
_refine_ls_number_restraints 0
_refine_ls_restrained_S_all 1.074
_refine_ls_R_factor_all 0.0277
_refine_ls_R_factor_gt 0.0253
_refine_ls_shift/su_max 0.000
_refine_ls_shift/su_mean 0.000
_refine_ls_structure_factor_coef Fsqd
_refine_ls_weighting_details 'calc w=1/[\s^2^(Fo^2^)+(0.0295P)^2^+3.0915P] where P=(Fo^2^+2Fc^2^)/3'
_refine_ls_weighting_scheme calc
_refine_ls_wR_factor_gt 0.0643
_refine_ls_wR_factor_ref 0.0664
_reflns_number_gt 1023
_reflns_number_total 1103
_reflns_threshold_expression >2sigma(I)
_cod_data_source_file c9nj06311k2.cif
_cod_data_source_block 708-fulldata_0m
_cod_depositor_comments
;
The following automatic conversions were performed:

data item '_symmetry_cell_setting' value 'Orthorhombic' was changed
to 'orthorhombic' in accordance with the
/home/data/users/saulius/crontab/automatic-downloads/rss-feeds/RSC/lib/dictionaries/cif_core.dic
dictionary named 'cif_core.dic' version 2.4.2 last updated on
2011-04-26.

Automatic conversion script
Id: cif_fix_values 7556 2019-12-06 15:28:31Z antanas 

 Adding full bibliography for 7059402--7059404.cif.

 Adding full bibliography for 7059402--7059404.cif.
;
_cod_database_code 7059404

loop_
_symmetry_equiv_pos_as_xyz
'x, y, z'
'-x+1/2, -y+1/2, z+1/2'
'x+1/2, -y+1/2, -z'
'-x, y, -z+1/2'
'-x, -y, -z'
'x-1/2, y-1/2, -z-1/2'
'-x-1/2, y-1/2, z'
'x, -y, z-1/2'

loop_
_atom_site_label
_atom_site_type_symbol
_atom_site_fract_x
_atom_site_fract_y
_atom_site_fract_z
_atom_site_U_iso_or_equiv
_atom_site_adp_type
_atom_site_occupancy
_atom_site_symmetry_multiplicity
_atom_site_calc_flag
_atom_site_refinement_flags
_atom_site_disorder_assembly
_atom_site_disorder_group
Cs1 Cs 0.5000 0.16597(4) 0.2500 0.04004(16) Uani 1 2 d S . .
Mg1 Mg 0.18325(11) 0.00392(10) -0.04897(6) 0.0089(2) Uani 1 1 d . . .
P1 P 0.0000 0.11805(11) 0.2500 0.0092(2) Uani 1 2 d S . .
P2 P 0.03896(9) 0.29426(8) 0.07742(5) 0.00860(17) Uani 1 1 d . . .
O1 O 0.0246(2) 0.1512(2) 0.01356(15) 0.0127(4) Uani 1 1 d . . .
O2 O 0.1082(2) 0.2293(2) 0.18260(13) 0.0118(4) Uani 1 1 d . . .
O3 O -0.1225(3) 0.0287(2) 0.18948(14) 0.0148(4) Uani 1 1 d . . .
O4 O -0.1317(3) 0.3622(2) 0.09820(15) 0.0165(4) Uani 1 1 d . . .
O5 O 0.1750(3) 0.4033(2) 0.04709(15) 0.0180(4) Uani 1 1 d . . .

loop_
_atom_site_aniso_label
_atom_site_aniso_U_11
_atom_site_aniso_U_22
_atom_site_aniso_U_33
_atom_site_aniso_U_23
_atom_site_aniso_U_13
_atom_site_aniso_U_12
Cs1 0.0216(2) 0.0342(2) 0.0643(3) 0.000 0.00584(14) 0.000
Mg1 0.0076(4) 0.0102(4) 0.0089(4) -0.0002(3) -0.0003(3) 0.0003(3)
P1 0.0108(5) 0.0094(5) 0.0075(4) 0.000 -0.0013(3) 0.000
P2 0.0082(3) 0.0082(3) 0.0094(3) 0.0012(2) 0.0012(2) 0.0008(2)
O1 0.0122(9) 0.0126(9) 0.0134(9) -0.0023(7) 0.0015(7) 0.0010(7)
O2 0.0107(9) 0.0137(9) 0.0111(9) 0.0021(7) -0.0024(7) -0.0018(7)
O3 0.0183(10) 0.0161(10) 0.0100(9) 0.0009(7) -0.0013(7) -0.0068(8)
O4 0.0133(10) 0.0202(10) 0.0161(10) 0.0015(8) 0.0018(8) 0.0084(8)
O5 0.0187(11) 0.0170(10) 0.0183(10) 0.0045(8) 0.0048(8) -0.0061(8)

loop_
_atom_type_symbol
_atom_type_description
_atom_type_scat_dispersion_real
_atom_type_scat_dispersion_imag
_atom_type_scat_source
Cs Cs -0.3680 2.1192 'International Tables Vol C Tables 4.2.6.8 and 6.1.1.4'
Mg Mg 0.0486 0.0363 'International Tables Vol C Tables 4.2.6.8 and 6.1.1.4'
O O 0.0106 0.0060 'International Tables Vol C Tables 4.2.6.8 and 6.1.1.4'
P P 0.1023 0.0942 'International Tables Vol C Tables 4.2.6.8 and 6.1.1.4'

loop_
_geom_angle_atom_site_label_1
_geom_angle_atom_site_label_2
_geom_angle_atom_site_label_3
_geom_angle
_geom_angle_site_symmetry_1
_geom_angle_site_symmetry_3
_geom_angle_publ_flag
O2 Cs1 O2 160.61(7) 4_655 . ?
O2 Cs1 O3 44.24(5) 4_655 1_655 ?
O2 Cs1 O3 146.91(5) . 1_655 ?
O2 Cs1 O3 146.91(5) 4_655 4 ?
O2 Cs1 O3 44.24(5) . 4 ?
O3 Cs1 O3 137.74(7) 1_655 4 ?
O2 Cs1 O3 69.22(5) 4_655 7_665 ?
O2 Cs1 O3 92.43(5) . 7_665 ?
O3 Cs1 O3 91.04(3) 1_655 7_665 ?
O3 Cs1 O3 130.57(6) 4 7_665 ?
O2 Cs1 O3 92.43(5) 4_655 6_666 ?
O2 Cs1 O3 69.22(5) . 6_666 ?
O3 Cs1 O3 130.57(6) 1_655 6_666 ?
O3 Cs1 O3 91.04(3) 4 6_666 ?
O3 Cs1 O3 43.97(7) 7_665 6_666 ?
O2 Cs1 O4 90.90(5) 4_655 7_655 ?
O2 Cs1 O4 103.71(5) . 7_655 ?
O3 Cs1 O4 46.86(5) 1_655 7_655 ?
O3 Cs1 O4 98.22(5) 4 7_655 ?
O3 Cs1 O4 117.86(5) 7_665 7_655 ?
O3 Cs1 O4 157.49(5) 6_666 7_655 ?
O2 Cs1 O4 103.71(5) 4_655 6_656 ?
O2 Cs1 O4 90.90(5) . 6_656 ?
O3 Cs1 O4 98.22(5) 1_655 6_656 ?
O3 Cs1 O4 46.86(5) 4 6_656 ?
O3 Cs1 O4 157.49(5) 7_665 6_656 ?
O3 Cs1 O4 117.86(5) 6_666 6_656 ?
O4 Cs1 O4 82.79(7) 7_655 6_656 ?
O2 Cs1 P1 80.30(3) 4_655 6_666 ?
O2 Cs1 P1 80.30(3) . 6_666 ?
O3 Cs1 P1 111.13(3) 1_655 6_666 ?
O3 Cs1 P1 111.13(4) 4 6_666 ?
O3 Cs1 P1 21.98(3) 7_665 6_666 ?
O3 Cs1 P1 21.98(3) 6_666 6_666 ?
O4 Cs1 P1 138.60(3) 7_655 6_666 ?
O4 Cs1 P1 138.60(3) 6_656 6_666 ?
O2 Cs1 P1 22.90(3) 4_655 1_655 ?
O2 Cs1 P1 163.07(3) . 1_655 ?
O3 Cs1 P1 21.36(4) 1_655 1_655 ?
O3 Cs1 P1 148.81(4) 4 1_655 ?
O3 Cs1 P1 79.37(4) 7_665 1_655 ?
O3 Cs1 P1 112.31(4) 6_666 1_655 ?
O4 Cs1 P1 68.16(4) 7_655 1_655 ?
O4 Cs1 P1 102.37(4) 6_656 1_655 ?
P1 Cs1 P1 96.038(15) 6_666 1_655 ?
O2 Cs1 Mg1 70.67(4) 4_655 5_655 ?
O2 Cs1 Mg1 117.09(4) . 5_655 ?
O3 Cs1 Mg1 30.00(4) 1_655 5_655 ?
O3 Cs1 Mg1 126.87(4) 4 5_655 ?
O3 Cs1 Mg1 89.82(4) 7_665 5_655 ?
O3 Cs1 Mg1 133.42(4) 6_666 5_655 ?
O4 Cs1 Mg1 29.70(3) 7_655 5_655 ?
O4 Cs1 Mg1 108.36(4) 6_656 5_655 ?
P1 Cs1 Mg1 111.652(14) 6_666 5_655 ?
P1 Cs1 Mg1 48.808(14) 1_655 5_655 ?
O2 Cs1 Mg1 117.09(4) 4_655 8_556 ?
O2 Cs1 Mg1 70.67(4) . 8_556 ?
O3 Cs1 Mg1 126.87(4) 1_655 8_556 ?
O3 Cs1 Mg1 30.00(4) 4 8_556 ?
O3 Cs1 Mg1 133.42(4) 7_665 8_556 ?
O3 Cs1 Mg1 89.82(4) 6_666 8_556 ?
O4 Cs1 Mg1 108.36(4) 7_655 8_556 ?
O4 Cs1 Mg1 29.70(3) 6_656 8_556 ?
P1 Cs1 Mg1 111.652(14) 6_666 8_556 ?
P1 Cs1 Mg1 125.518(16) 1_655 8_556 ?
Mg1 Cs1 Mg1 136.70(3) 5_655 8_556 ?
O5 Mg1 O4 94.23(10) 7_655 3 ?
O5 Mg1 O1 111.09(10) 7_655 . ?
O4 Mg1 O1 103.37(10) 3 . ?
O5 Mg1 O3 136.71(10) 7_655 5 ?
O4 Mg1 O3 86.03(9) 3 5 ?
O1 Mg1 O3 110.91(9) . 5 ?
O5 Mg1 O1 90.09(9) 7_655 5 ?
O4 Mg1 O1 172.94(9) 3 5 ?
O1 Mg1 O1 80.19(9) . 5 ?
O3 Mg1 O1 87.00(8) 5 5 ?
O5 Mg1 P2 91.89(7) 7_655 5 ?
O4 Mg1 P2 148.02(7) 3 5 ?
O1 Mg1 P2 103.58(7) . 5 ?
O3 Mg1 P2 68.42(6) 5 5 ?
O1 Mg1 P2 25.88(5) 5 5 ?
O5 Mg1 Mg1 103.01(8) 7_655 5 ?
O4 Mg1 Mg1 145.29(9) 3 5 ?
O1 Mg1 Mg1 42.32(6) . 5 ?
O3 Mg1 Mg1 100.75(7) 5 5 ?
O1 Mg1 Mg1 37.87(6) 5 5 ?
P2 Mg1 Mg1 62.07(3) 5 5 ?
O5 Mg1 Cs1 86.77(7) 7_655 5_655 ?
O4 Mg1 Cs1 61.56(7) 3 5_655 ?
O1 Mg1 Cs1 158.25(7) . 5_655 ?
O3 Mg1 Cs1 55.52(6) 5 5_655 ?
O1 Mg1 Cs1 113.22(6) 5 5_655 ?
P2 Mg1 Cs1 87.54(2) 5 5_655 ?
Mg1 Mg1 Cs1 148.00(4) 5 5_655 ?
O5 Mg1 Cs1 161.14(8) 7_655 2_554 ?
O4 Mg1 Cs1 68.32(7) 3 2_554 ?
O1 Mg1 Cs1 68.29(6) . 2_554 ?
O3 Mg1 Cs1 52.30(6) 5 2_554 ?
O1 Mg1 Cs1 108.01(6) 5 2_554 ?
P2 Mg1 Cs1 106.70(3) 5 2_554 ?
Mg1 Mg1 Cs1 88.90(3) 5 2_554 ?
Cs1 Mg1 Cs1 90.748(19) 5_655 2_554 ?
O3 P1 O3 117.25(17) . 4 ?
O3 P1 O2 109.87(10) . . ?
O3 P1 O2 107.14(11) 4 . ?
O3 P1 O2 107.14(11) . 4 ?
O3 P1 O2 109.87(10) 4 4 ?
O2 P1 O2 104.91(15) . 4 ?
O3 P1 Cs1 58.62(9) . 6_556 ?
O3 P1 Cs1 58.62(9) 4 6_556 ?
O2 P1 Cs1 127.55(8) . 6_556 ?
O2 P1 Cs1 127.55(8) 4 6_556 ?
O3 P1 Cs1 53.95(8) . 1_455 ?
O3 P1 Cs1 134.27(8) 4 1_455 ?
O2 P1 Cs1 118.04(7) . 1_455 ?
O2 P1 Cs1 53.25(7) 4 1_455 ?
Cs1 P1 Cs1 96.038(15) 6_556 1_455 ?
O5 P2 O4 116.65(13) . . ?
O5 P2 O1 114.28(12) . . ?
O4 P2 O1 111.39(12) . . ?
O5 P2 O2 103.03(11) . . ?
O4 P2 O2 105.45(11) . . ?
O1 P2 O2 104.44(11) . . ?
O5 P2 Mg1 152.61(9) . 5 ?
O4 P2 Mg1 81.33(9) . 5 ?
O1 P2 Mg1 38.50(8) . 5 ?
O2 P2 Mg1 90.60(7) . 5 ?
O5 P2 Cs1 73.03(9) . 6_566 ?
O4 P2 Cs1 60.10(9) . 6_566 ?
O1 P2 Cs1 171.31(8) . 6_566 ?
O2 P2 Cs1 77.51(7) . 6_566 ?
Mg1 P2 Cs1 133.79(3) 5 6_566 ?
P2 O1 Mg1 136.71(13) . . ?
P2 O1 Mg1 115.62(11) . 5 ?
Mg1 O1 Mg1 99.81(9) . 5 ?
P1 O2 P2 122.92(12) . . ?
P1 O2 Cs1 103.85(8) . . ?
P2 O2 Cs1 128.32(9) . . ?
P1 O3 Mg1 139.75(12) . 5 ?
P1 O3 Cs1 104.69(10) . 1_455 ?
Mg1 O3 Cs1 94.48(8) 5 1_455 ?
P1 O3 Cs1 99.39(10) . 6_556 ?
Mg1 O3 Cs1 99.86(8) 5 6_556 ?
Cs1 O3 Cs1 121.85(6) 1_455 6_556 ?
P2 O4 Mg1 145.78(14) . 3_455 ?
P2 O4 Cs1 98.28(10) . 6_566 ?
Mg1 O4 Cs1 88.74(7) 3_455 6_566 ?
P2 O5 Mg1 153.15(15) . 7_665 ?

loop_
_geom_bond_atom_site_label_1
_geom_bond_atom_site_label_2
_geom_bond_distance
_geom_bond_site_symmetry_2
_geom_bond_publ_flag
Cs1 O2 3.2701(19) 4_655 ?
Cs1 O2 3.2701(19) . ?
Cs1 O3 3.312(2) 1_655 ?
Cs1 O3 3.312(2) 4 ?
Cs1 O3 3.403(2) 7_665 ?
Cs1 O3 3.403(2) 6_666 ?
Cs1 O4 3.523(2) 7_655 ?
Cs1 O4 3.523(2) 6_656 ?
Cs1 P1 3.9328(11) 6_666 ?
Cs1 P1 3.9625(4) 1_655 ?
Cs1 Mg1 4.0054(9) 5_655 ?
Cs1 Mg1 4.0054(9) 8_556 ?
Mg1 O5 1.938(2) 7_655 ?
Mg1 O4 1.985(2) 3 ?
Mg1 O1 1.986(2) . ?
Mg1 O3 2.009(2) 5 ?
Mg1 O1 2.177(2) 5 ?
Mg1 P2 3.1540(11) 5 ?
Mg1 Mg1 3.1871(17) 5 ?
Mg1 Cs1 4.0054(9) 5_655 ?
Mg1 Cs1 4.2379(10) 2_554 ?
P1 O3 1.492(2) . ?
P1 O3 1.492(2) 4 ?
P1 O2 1.588(2) . ?
P1 O2 1.588(2) 4 ?
P1 Cs1 3.9328(11) 6_556 ?
P1 Cs1 3.9625(4) 1_455 ?
P2 O5 1.491(2) . ?
P2 O4 1.497(2) . ?
P2 O1 1.527(2) . ?
P2 O2 1.6448(19) . ?
P2 Mg1 3.1540(11) 5 ?
P2 Cs1 4.0214(8) 6_566 ?
O1 Mg1 2.177(2) 5 ?
O3 Mg1 2.009(2) 5 ?
O3 Cs1 3.312(2) 1_455 ?
O3 Cs1 3.403(2) 6_556 ?
O4 Mg1 1.985(2) 3_455 ?
O4 Cs1 3.523(2) 6_566 ?
O5 Mg1 1.938(2) 7_665 ?

loop_
_geom_torsion_atom_site_label_1
_geom_torsion_atom_site_label_2
_geom_torsion_atom_site_label_3
_geom_torsion_atom_site_label_4
_geom_torsion
_geom_torsion_site_symmetry_1
_geom_torsion_site_symmetry_2
_geom_torsion_site_symmetry_3
_geom_torsion_site_symmetry_4
_geom_torsion_publ_flag
O5 P2 O1 Mg1 42.3(2) . . . . ?
O4 P2 O1 Mg1 177.12(17) . . . . ?
O2 P2 O1 Mg1 -69.5(2) . . . . ?
Mg1 P2 O1 Mg1 -141.7(3) 5 . . . ?
Cs1 P2 O1 Mg1 -171.4(4) 6_566 . . . ?
O5 P2 O1 Mg1 -176.03(12) . . . 5 ?
O4 P2 O1 Mg1 -41.18(16) . . . 5 ?
O2 P2 O1 Mg1 72.17(13) . . . 5 ?
Cs1 P2 O1 Mg1 -29.7(6) 6_566 . . 5 ?
O5 Mg1 O1 P2 59.2(2) 7_655 . . . ?
O4 Mg1 O1 P2 -40.8(2) 3 . . . ?
O3 Mg1 O1 P2 -131.61(18) 5 . . . ?
O1 Mg1 O1 P2 145.5(2) 5 . . . ?
P2 Mg1 O1 P2 156.62(17) 5 . . . ?
Mg1 Mg1 O1 P2 145.5(2) 5 . . . ?
Cs1 Mg1 O1 P2 -84.3(3) 5_655 . . . ?
Cs1 Mg1 O1 P2 -100.56(19) 2_554 . . . ?
O5 Mg1 O1 Mg1 -86.27(11) 7_655 . . 5 ?
O4 Mg1 O1 Mg1 173.77(9) 3 . . 5 ?
O3 Mg1 O1 Mg1 82.94(10) 5 . . 5 ?
O1 Mg1 O1 Mg1 0.0 5 . . 5 ?
P2 Mg1 O1 Mg1 11.16(8) 5 . . 5 ?
Cs1 Mg1 O1 Mg1 130.26(16) 5_655 . . 5 ?
Cs1 Mg1 O1 Mg1 113.99(8) 2_554 . . 5 ?
O3 P1 O2 P2 25.94(18) . . . . ?
O3 P1 O2 P2 154.32(14) 4 . . . ?
O2 P1 O2 P2 -88.93(14) 4 . . . ?
Cs1 P1 O2 P2 91.07(14) 6_556 . . . ?
Cs1 P1 O2 P2 -32.96(17) 1_455 . . . ?
O3 P1 O2 Cs1 -131.03(10) . . . . ?
O3 P1 O2 Cs1 -2.65(11) 4 . . . ?
O2 P1 O2 Cs1 114.10(9) 4 . . . ?
Cs1 P1 O2 Cs1 -65.90(9) 6_556 . . . ?
Cs1 P1 O2 Cs1 170.07(3) 1_455 . . . ?
O5 P2 O2 P1 174.79(15) . . . . ?
O4 P2 O2 P1 51.99(18) . . . . ?
O1 P2 O2 P1 -65.52(17) . . . . ?
Mg1 P2 O2 P1 -29.18(14) 5 . . . ?
Cs1 P2 O2 P1 105.77(14) 6_566 . . . ?
O5 P2 O2 Cs1 -34.16(15) . . . . ?
O4 P2 O2 Cs1 -156.96(12) . . . . ?
O1 P2 O2 Cs1 85.53(13) . . . . ?
Mg1 P2 O2 Cs1 121.87(10) 5 . . . ?
Cs1 P2 O2 Cs1 -103.18(10) 6_566 . . . ?
O2 Cs1 O2 P1 -132.76(9) 4_655 . . . ?
O3 Cs1 O2 P1 113.19(10) 1_655 . . . ?
O3 Cs1 O2 P1 1.64(7) 4 . . . ?
O3 Cs1 O2 P1 -151.17(9) 7_665 . . . ?
O3 Cs1 O2 P1 -113.04(10) 6_666 . . . ?
O4 Cs1 O2 P1 89.37(9) 7_655 . . . ?
O4 Cs1 O2 P1 6.57(9) 6_656 . . . ?
P1 Cs1 O2 P1 -132.76(9) 6_666 . . . ?
P1 Cs1 O2 P1 148.48(10) 1_655 . . . ?
Mg1 Cs1 O2 P1 117.79(8) 5_655 . . . ?
Mg1 Cs1 O2 P1 -15.59(7) 8_556 . . . ?
O2 Cs1 O2 P2 71.98(12) 4_655 . . . ?
O3 Cs1 O2 P2 -42.07(17) 1_655 . . . ?
O3 Cs1 O2 P2 -153.62(16) 4 . . . ?
O3 Cs1 O2 P2 53.58(12) 7_665 . . . ?
O3 Cs1 O2 P2 91.71(12) 6_666 . . . ?
O4 Cs1 O2 P2 -65.89(13) 7_655 . . . ?
O4 Cs1 O2 P2 -148.69(12) 6_656 . . . ?
P1 Cs1 O2 P2 71.98(12) 6_666 . . . ?
P1 Cs1 O2 P2 -6.8(2) 1_655 . . . ?
Mg1 Cs1 O2 P2 -37.47(13) 5_655 . . . ?
Mg1 Cs1 O2 P2 -170.85(13) 8_556 . . . ?
O3 P1 O3 Mg1 -117.6(2) 4 . . 5 ?
O2 P1 O3 Mg1 4.9(2) . . . 5 ?
O2 P1 O3 Mg1 118.4(2) 4 . . 5 ?
Cs1 P1 O3 Mg1 -117.6(2) 6_556 . . 5 ?
Cs1 P1 O3 Mg1 115.8(2) 1_455 . . 5 ?
O3 P1 O3 Cs1 126.60(9) 4 . . 1_455 ?
O2 P1 O3 Cs1 -110.81(10) . . . 1_455 ?
O2 P1 O3 Cs1 2.63(11) 4 . . 1_455 ?
Cs1 P1 O3 Cs1 126.60(9) 6_556 . . 1_455 ?
O3 P1 O3 Cs1 0.0 4 . . 6_556 ?
O2 P1 O3 Cs1 122.59(9) . . . 6_556 ?
O2 P1 O3 Cs1 -123.98(9) 4 . . 6_556 ?
Cs1 P1 O3 Cs1 -126.60(9) 1_455 . . 6_556 ?
O5 P2 O4 Mg1 51.8(3) . . . 3_455 ?
O1 P2 O4 Mg1 -81.9(3) . . . 3_455 ?
O2 P2 O4 Mg1 165.4(2) . . . 3_455 ?
Mg1 P2 O4 Mg1 -106.4(2) 5 . . 3_455 ?
Cs1 P2 O4 Mg1 100.0(3) 6_566 . . 3_455 ?
O5 P2 O4 Cs1 -48.30(13) . . . 6_566 ?
O1 P2 O4 Cs1 178.02(9) . . . 6_566 ?
O2 P2 O4 Cs1 65.31(10) . . . 6_566 ?
Mg1 P2 O4 Cs1 153.53(6) 5 . . 6_566 ?
O4 P2 O5 Mg1 -99.9(3) . . . 7_665 ?
O1 P2 O5 Mg1 32.5(4) . . . 7_665 ?
O2 P2 O5 Mg1 145.1(3) . . . 7_665 ?
Mg1 P2 O5 Mg1 27.1(5) 5 . . 7_665 ?
Cs1 P2 O5 Mg1 -142.5(3) 6_566 . . 7_665 ?
